data_7035964
loop_
_publ_author_name
'Tahara, Keishiro'
'Akehi, Shogo'
'Akita, Tetsuhiro'
'Katao, Shohei'
'Kikuchi, Jun-Ichi'
'Tokunaga, Ken'

_publ_section_title
;
 Tuning of intramolecular charge transfer properties and charge
 distributions in ferrocene-appended catechol derivatives by chemical
 substitution.
;
_journal_issue 33
_journal_name_full 'Dalton transactions (Cambridge, England : 2003)'
_journal_page_first 14635
_journal_page_last 14645
_journal_paper_doi 10.1039/c5dt01998b
_journal_volume 44
_journal_year 2015
_chemical_formula_moiety 'C28 H26 Fe2 O2 2+, 2(I3 -)'
_chemical_formula_sum 'C28 H26 Fe2 I6 O2'
_chemical_formula_weight 1267.63
_space_group_IT_number 15
_symmetry_cell_setting monoclinic
_symmetry_Int_Tables_number 15
_symmetry_space_group_name_Hall '-C 2yc'
_symmetry_space_group_name_H-M 'C 1 2/c 1'
_atom_sites_solution_hydrogens geom
_atom_sites_solution_primary direct
_atom_sites_solution_secondary difmap
_audit_update_record
;
2014-02-20 deposited with the CCDC.
2015-07-27 downloaded from the CCDC.
;
_cell_angle_alpha 90.0000
_cell_angle_beta 102.6439(7)
_cell_angle_gamma 90.0000
_cell_formula_units_Z 4
_cell_length_a 12.4059(3)
_cell_length_b 14.7753(3)
_cell_length_c 18.8792(4)
_cell_measurement_reflns_used 26416
_cell_measurement_temperature 123
_cell_measurement_theta_max 27.47
_cell_measurement_theta_min 3.31
_cell_volume 3376.65(13)
_computing_cell_refinement 'RAPID AUTO'
_computing_data_collection 'RAPID AUTO (Rigaku, ????)'
_computing_data_reduction 'RAPID AUTO'
_computing_molecular_graphics 'CrystalStructure 4.0'
_computing_publication_material 'CrystalStructure 4.0 (Rigaku, 2010)'
_computing_structure_refinement 'SHELXL97 (Sheldrick, 2008)'
_computing_structure_solution 'Il Milione (Burla, et al., 2007)'
_diffrn_ambient_temperature 123
_diffrn_detector_area_resol_mean 10.000
_diffrn_measured_fraction_theta_full 0.998
_diffrn_measured_fraction_theta_max 0.998
_diffrn_measurement_device_type 'Rigaku R-AXIS RAPID'
_diffrn_measurement_method \w
_diffrn_radiation_type 'Mo K\a'
_diffrn_radiation_wavelength 0.71075
_diffrn_reflns_av_R_equivalents 0.0323
_diffrn_reflns_limit_h_max 16
_diffrn_reflns_limit_h_min -16
_diffrn_reflns_limit_k_max 19
_diffrn_reflns_limit_k_min -19
_diffrn_reflns_limit_l_max 24
_diffrn_reflns_limit_l_min -24
_diffrn_reflns_number 28751
_diffrn_reflns_theta_full 27.47
_diffrn_reflns_theta_max 27.47
_diffrn_standards_number 0
_exptl_absorpt_coefficient_mu 6.370
_exptl_absorpt_correction_T_max 0.826
_exptl_absorpt_correction_T_min 0.705
_exptl_absorpt_correction_type multi-scan
_exptl_absorpt_process_details 'ABSCOR (Rigaku, 1995)'
_exptl_crystal_colour brown
_exptl_crystal_density_diffrn 2.493
_exptl_crystal_density_method 'not measured'
_exptl_crystal_description block
_exptl_crystal_F_000 2320.00
_exptl_crystal_size_max 0.110
_exptl_crystal_size_mid 0.080
_exptl_crystal_size_min 0.030
_refine_diff_density_max 4.990
_refine_diff_density_min -1.130
_refine_ls_extinction_method none
_refine_ls_goodness_of_fit_ref 1.160
_refine_ls_hydrogen_treatment constr
_refine_ls_number_parameters 173
_refine_ls_number_reflns 3869
_refine_ls_number_restraints 0
_refine_ls_R_factor_gt 0.0349
_refine_ls_shift/su_max 0.001
_refine_ls_structure_factor_coef Fsqd
_refine_ls_weighting_details 'w = 1/[\s^2^(Fo^2^)+(0.0800P)^2^+16.4638P] where P=(Fo^2^+2Fc^2^)/3'
_refine_ls_weighting_scheme calc
_refine_ls_wR_factor_ref 0.1165
_reflns_number_gt 3754
_reflns_number_total 3869
_reflns_threshold_expression F^2^>2.0\s(F^2^)
_cod_data_source_file c5dt01998b2.cif
_cod_data_source_block FcVFc_I3_4
_cod_depositor_comments 'Adding full bibliography for 7035963--7035965.cif.'
_cod_original_cell_volume 3376.64(11)
_cod_database_code 7035964

loop_
_symmetry_equiv_pos_site_id
_symmetry_equiv_pos_as_xyz
1 +X,+Y,+Z
2 -X,+Y,1/2-Z
3 -X,-Y,-Z
4 +X,-Y,1/2+Z
5 1/2+X,1/2+Y,+Z
6 1/2-X,1/2+Y,1/2-Z
7 1/2-X,1/2-Y,-Z
8 1/2+X,1/2-Y,1/2+Z

loop_
_atom_site_label
_atom_site_type_symbol
_atom_site_fract_x
_atom_site_fract_y
_atom_site_fract_z
_atom_site_U_iso_or_equiv
_atom_site_adp_type
_atom_site_occupancy
_atom_site_symmetry_multiplicity
_atom_site_calc_flag
_atom_site_refinement_flags
I1 I 0.13944(2) 0.38141(2) 0.316037(16) 0.02270(12) Uani 1.0 8 d .
I2 I 0.35388(2) 0.351322(18) 0.410497(15) 0.02015(12) Uani 1.0 8 d .
I3 I 0.56977(2) 0.31761(2) 0.507721(17) 0.02698(12) Uani 1.0 8 d .
Fe1 Fe 0.24851(5) 0.52973(4) 0.12902(3) 0.01743(15) Uani 1.0 8 d .
O1 O 0.4112(3) 0.1542(2) 0.20074(17) 0.0214(7) Uani 1.0 8 d .
C1 C 0.3143(4) 0.1533(3) 0.1424(3) 0.0211(9) Uani 1.0 8 d .
C2 C 0.4507(4) 0.2387(3) 0.2229(3) 0.0161(8) Uani 1.0 8 d .
C3 C 0.4030(4) 0.3198(3) 0.1961(3) 0.0173(8) Uani 1.0 8 d .
C4 C 0.4515(4) 0.4019(3) 0.2228(2) 0.0151(8) Uani 1.0 8 d .
C5 C 0.4023(4) 0.4911(3) 0.1966(3) 0.0162(8) Uani 1.0 8 d .
C6 C 0.3425(4) 0.5489(3) 0.2353(3) 0.0205(9) Uani 1.0 8 d .
C7 C 0.3232(4) 0.6322(3) 0.1976(3) 0.0228(9) Uani 1.0 8 d .
C8 C 0.3710(4) 0.6272(3) 0.1348(3) 0.0216(9) Uani 1.0 8 d .
C9 C 0.4182(4) 0.5395(3) 0.1342(3) 0.0195(8) Uani 1.0 8 d .
C10 C 0.1233(4) 0.4319(4) 0.1136(3) 0.0266(10) Uani 1.0 8 d .
C11 C 0.1650(5) 0.4393(5) 0.0511(3) 0.0350(13) Uani 1.0 8 d .
C12 C 0.1469(6) 0.5303(6) 0.0253(4) 0.054(2) Uani 1.0 8 d .
C13 C 0.0929(5) 0.5768(5) 0.0744(5) 0.0507(19) Uani 1.0 8 d .
C14 C 0.0801(4) 0.5160(4) 0.1274(4) 0.0327(12) Uani 1.0 8 d .
H1A H 0.3286 0.1884 0.1014 0.0253 Uiso 1.0 8 calc R
H1B H 0.2521 0.1801 0.1592 0.0253 Uiso 1.0 8 calc R
H1C H 0.2964 0.0907 0.1270 0.0253 Uiso 1.0 8 calc R
H3 H 0.3369 0.3197 0.1594 0.0207 Uiso 1.0 8 calc R
H6 H 0.3197 0.5339 0.2787 0.0246 Uiso 1.0 8 calc R
H7 H 0.2852 0.6828 0.2115 0.0274 Uiso 1.0 8 calc R
H8 H 0.3710 0.6738 0.1001 0.0259 Uiso 1.0 8 calc R
H9 H 0.4542 0.5170 0.0983 0.0234 Uiso 1.0 8 calc R
H10 H 0.1240 0.3788 0.1420 0.0319 Uiso 1.0 8 calc R
H11 H 0.1993 0.3924 0.0295 0.0420 Uiso 1.0 8 calc R
H12 H 0.1669 0.5552 -0.0164 0.0648 Uiso 1.0 8 calc R
H13 H 0.0700 0.6383 0.0711 0.0609 Uiso 1.0 8 calc R
H14 H 0.0471 0.5292 0.1671 0.0393 Uiso 1.0 8 calc R

loop_
_atom_site_aniso_label
_atom_site_aniso_U_11
_atom_site_aniso_U_22
_atom_site_aniso_U_33
_atom_site_aniso_U_12
_atom_site_aniso_U_13
_atom_site_aniso_U_23
I1 0.01958(18) 0.02211(19) 0.02498(19) 0.00319(10) 0.00176(13) 0.00211(10)
I2 0.01840(18) 0.0217(2) 0.02044(18) 0.00076(10) 0.00445(12) -0.00042(10)
I3 0.01913(18) 0.0372(2) 0.02279(19) 0.00389(12) 0.00058(13) -0.00250(12)
Fe1 0.0149(3) 0.0181(3) 0.0181(3) 0.0012(3) 0.0012(3) 0.0046(3)
O1 0.0228(16) 0.0144(13) 0.0223(16) -0.0026(12) -0.0049(12) -0.0012(12)
C1 0.021(3) 0.025(3) 0.014(2) -0.0076(17) -0.0025(16) -0.0049(16)
C2 0.0159(19) 0.0145(18) 0.0179(19) -0.0032(15) 0.0037(16) -0.0032(15)
C3 0.0177(19) 0.0167(18) 0.0159(19) 0.0008(16) 0.0004(15) -0.0010(15)
C4 0.0143(19) 0.0164(18) 0.0141(18) 0.0001(15) 0.0024(15) 0.0006(15)
C5 0.0137(18) 0.0164(17) 0.0166(19) 0.0000(16) -0.0012(15) -0.0019(16)
C6 0.025(3) 0.019(2) 0.0169(19) 0.0035(17) 0.0035(17) -0.0022(16)
C7 0.028(3) 0.0173(19) 0.023(3) 0.0042(17) 0.0039(18) -0.0000(17)
C8 0.019(2) 0.018(2) 0.028(3) -0.0023(16) 0.0070(17) 0.0061(17)
C9 0.0141(19) 0.0191(19) 0.025(3) -0.0003(15) 0.0035(16) 0.0016(17)
C10 0.021(3) 0.027(3) 0.029(3) -0.0027(18) 0.0001(18) 0.0038(19)
C11 0.021(3) 0.057(4) 0.025(3) -0.011(3) 0.0026(19) -0.016(3)
C12 0.037(4) 0.086(6) 0.028(3) -0.026(4) -0.015(3) 0.028(4)
C13 0.028(3) 0.033(3) 0.078(5) -0.003(3) -0.017(3) 0.017(3)
C14 0.018(3) 0.031(3) 0.049(4) -0.0007(19) 0.006(2) -0.006(3)

loop_
_atom_type_symbol
_atom_type_description
_atom_type_scat_dispersion_real
_atom_type_scat_dispersion_imag
_atom_type_scat_source
C C 0.0033 0.0016
;
International Tables for Crystallography
(1992, Vol. C, Tables 4.2.6.8 and 6.1.1.4)
;
H H 0.0000 0.0000
;
International Tables for Crystallography
(1992, Vol. C, Table 6.1.1.4)
;
Fe Fe 0.3463 0.8444
;
International Tables for Crystallography
(1992, Vol. C, Tables 4.2.6.8 and 6.1.1.4)
;
I I -0.4742 1.8119
;
International Tables for Crystallography
(1992, Vol. C, Tables 4.2.6.8 and 6.1.1.4)
;
O O 0.0106 0.0060
;
International Tables for Crystallography
(1992, Vol. C, Tables 4.2.6.8 and 6.1.1.4)
;

loop_
_geom_angle_atom_site_label_1
_geom_angle_atom_site_label_2
_geom_angle_atom_site_label_3
_geom_angle
_geom_angle_publ_flag
_geom_angle_site_symmetry_1
_geom_angle_site_symmetry_3
I1 I2 I3 178.835(14) yes . .
C5 Fe1 C6 39.51(18) yes . .
C5 Fe1 C7 66.55(17) yes . .
C5 Fe1 C8 66.74(17) yes . .
C5 Fe1 C9 39.58(18) yes . .
C5 Fe1 C10 116.03(17) yes . .
C5 Fe1 C11 119.5(2) yes . .
C5 Fe1 C12 147.5(3) yes . .
C5 Fe1 C13 172.4(3) yes . .
C5 Fe1 C14 138.1(2) yes . .
C6 Fe1 C7 39.57(18) yes . .
C6 Fe1 C8 67.14(19) yes . .
C6 Fe1 C9 66.72(19) yes . .
C6 Fe1 C10 117.7(2) yes . .
C6 Fe1 C11 147.5(2) yes . .
C6 Fe1 C12 171.4(3) yes . .
C6 Fe1 C13 132.9(3) yes . .
C6 Fe1 C14 111.7(3) yes . .
C7 Fe1 C8 40.6(2) yes . .
C7 Fe1 C9 67.23(19) yes . .
C7 Fe1 C10 143.8(3) yes . .
C7 Fe1 C11 172.9(2) yes . .
C7 Fe1 C12 132.8(3) yes . .
C7 Fe1 C13 107.6(3) yes . .
C7 Fe1 C14 112.8(3) yes . .
C8 Fe1 C9 39.88(18) yes . .
C8 Fe1 C10 175.1(2) yes . .
C8 Fe1 C11 136.4(3) yes . .
C8 Fe1 C12 109.3(3) yes . .
C8 Fe1 C13 112.3(3) yes . .
C8 Fe1 C14 141.6(2) yes . .
C9 Fe1 C10 139.70(19) yes . .
C9 Fe1 C11 114.6(2) yes . .
C9 Fe1 C12 116.0(3) yes . .
C9 Fe1 C13 144.0(3) yes . .
C9 Fe1 C14 177.6(2) yes . .
C10 Fe1 C11 38.9(3) yes . .
C10 Fe1 C12 66.1(3) yes . .
C10 Fe1 C13 65.5(3) yes . .
C10 Fe1 C14 39.1(2) yes . .
C11 Fe1 C12 40.1(3) yes . .
C11 Fe1 C13 66.7(3) yes . .
C11 Fe1 C14 65.7(3) yes . .
C12 Fe1 C13 40.1(3) yes . .
C12 Fe1 C14 65.8(3) yes . .
C13 Fe1 C14 38.4(3) yes . .
C1 O1 C2 115.1(4) yes . .
O1 C2 C2 114.5(4) yes . 2_655
O1 C2 C3 125.5(4) yes . .
C2 C2 C3 119.9(4) yes 2_655 .
C2 C3 C4 120.3(4) yes . .
C3 C4 C4 119.8(4) yes . 2_655
C3 C4 C5 122.4(4) yes . .
C4 C4 C5 117.8(4) yes 2_655 .
Fe1 C5 C4 133.2(3) yes . .
Fe1 C5 C6 69.5(3) yes . .
Fe1 C5 C9 68.8(3) yes . .
C4 C5 C6 125.3(4) yes . .
C4 C5 C9 126.6(4) yes . .
C6 C5 C9 107.6(4) yes . .
Fe1 C6 C5 71.0(3) yes . .
Fe1 C6 C7 69.0(3) yes . .
C5 C6 C7 108.2(5) yes . .
Fe1 C7 C6 71.5(3) yes . .
Fe1 C7 C8 69.9(3) yes . .
C6 C7 C8 108.3(5) yes . .
Fe1 C8 C7 69.6(3) yes . .
Fe1 C8 C9 70.5(3) yes . .
C7 C8 C9 107.4(4) yes . .
Fe1 C9 C5 71.6(3) yes . .
Fe1 C9 C8 69.6(3) yes . .
C5 C9 C8 108.6(5) yes . .
Fe1 C10 C11 70.3(4) yes . .
Fe1 C10 C14 70.4(3) yes . .
C11 C10 C14 108.5(6) yes . .
Fe1 C11 C10 70.8(3) yes . .
Fe1 C11 C12 69.8(4) yes . .
C10 C11 C12 107.5(6) yes . .
Fe1 C12 C11 70.1(4) yes . .
Fe1 C12 C13 70.5(4) yes . .
C11 C12 C13 107.0(6) yes . .
Fe1 C13 C12 69.4(4) yes . .
Fe1 C13 C14 70.6(4) yes . .
C12 C13 C14 107.5(6) yes . .
Fe1 C14 C10 70.6(3) yes . .
Fe1 C14 C13 71.0(4) yes . .
C10 C14 C13 109.5(6) yes . .
O1 C1 H1A 109.474 no . .
O1 C1 H1B 109.475 no . .
O1 C1 H1C 109.473 no . .
H1A C1 H1B 109.470 no . .
H1A C1 H1C 109.465 no . .
H1B C1 H1C 109.471 no . .
C2 C3 H3 119.866 no . .
C4 C3 H3 119.855 no . .
Fe1 C6 H6 125.658 no . .
C5 C6 H6 125.907 no . .
C7 C6 H6 125.906 no . .
Fe1 C7 H7 124.423 no . .
C6 C7 H7 125.868 no . .
C8 C7 H7 125.850 no . .
Fe1 C8 H8 125.186 no . .
C7 C8 H8 126.322 no . .
C9 C8 H8 126.318 no . .
Fe1 C9 H9 124.641 no . .
C5 C9 H9 125.723 no . .
C8 C9 H9 125.723 no . .
Fe1 C10 H10 125.209 no . .
C11 C10 H10 125.755 no . .
C14 C10 H10 125.768 no . .
Fe1 C11 H11 124.739 no . .
C10 C11 H11 126.233 no . .
C12 C11 H11 126.222 no . .
Fe1 C12 H12 124.513 no . .
C11 C12 H12 126.528 no . .
C13 C12 H12 126.516 no . .
Fe1 C13 H13 125.384 no . .
C12 C13 H13 126.231 no . .
C14 C13 H13 126.243 no . .
Fe1 C14 H14 124.749 no . .
C10 C14 H14 125.251 no . .
C13 C14 H14 125.256 no . .

loop_
_geom_bond_atom_site_label_1
_geom_bond_atom_site_label_2
_geom_bond_distance
_geom_bond_publ_flag
_geom_bond_site_symmetry_2
I1 I2 2.8945(4) yes .
I2 I3 2.9391(4) yes .
Fe1 C5 2.129(4) yes .
Fe1 C6 2.108(5) yes .
Fe1 C7 2.075(5) yes .
Fe1 C8 2.079(5) yes .
Fe1 C9 2.091(5) yes .
Fe1 C10 2.095(5) yes .
Fe1 C11 2.087(6) yes .
Fe1 C12 2.083(6) yes .
Fe1 C13 2.098(6) yes .
Fe1 C14 2.092(6) yes .
O1 C1 1.441(5) yes .
O1 C2 1.373(5) yes .
C2 C2 1.413(6) yes 2_655
C2 C3 1.381(6) yes .
C3 C4 1.399(6) yes .
C4 C4 1.401(5) yes 2_655
C4 C5 1.490(6) yes .
C5 C6 1.432(7) yes .
C5 C9 1.429(7) yes .
C6 C7 1.416(7) yes .
C7 C8 1.440(8) yes .
C8 C9 1.422(7) yes .
C10 C11 1.393(9) yes .
C10 C14 1.400(8) yes .
C11 C12 1.431(11) yes .
C12 C13 1.433(11) yes .
C13 C14 1.379(10) yes .
C1 H1A 0.980 no .
C1 H1B 0.980 no .
C1 H1C 0.980 no .
C3 H3 0.950 no .
C6 H6 0.950 no .
C7 H7 0.950 no .
C8 H8 0.950 no .
C9 H9 0.950 no .
C10 H10 0.950 no .
C11 H11 0.950 no .
C12 H12 0.950 no .
C13 H13 0.950 no .
C14 H14 0.950 no .

loop_
_geom_contact_atom_site_label_1
_geom_contact_atom_site_label_2
_geom_contact_distance
_geom_contact_publ_flag
_geom_contact_site_symmetry_2
O1 O1 2.553(5) no 2_655
C1 C3 2.793(6) no .
C2 C4 2.792(6) no 2_655
C3 C3 2.791(6) no 2_655
C3 C6 3.580(6) no .
C3 C9 3.471(6) no .
C4 C6 3.315(6) no 2_655
C4 C9 3.482(6) no 2_655
C5 C5 2.792(6) no 2_655
C5 C6 3.259(6) no 2_655
C5 C9 3.544(6) no 2_655
C6 C9 3.421(6) no 2_655
I3 C1 3.533(4) no 8_555
O1 C14 3.428(7) no 5_545
C1 I3 3.533(4) no 8_454
C11 C13 3.548(8) no 3_565
C12 C13 3.528(9) no 3_565
C13 C11 3.548(8) no 3_565
C13 C12 3.528(9) no 3_565
C14 O1 3.428(7) no 5_455
Fe1 H3 3.2997 no .
O1 H3 2.6681 no .
C1 H3 2.4875 no .
C2 H1A 2.5664 no .
C2 H1B 2.6397 no .
C2 H1C 3.1949 no .
C2 H3 3.2783 no 2_655
C3 H1A 2.6634 no .
C3 H1B 2.7706 no .
C3 H9 3.5808 no .
C3 H10 3.4979 no .
C4 H3 3.2797 no 2_655
C4 H6 2.8885 no .
C4 H6 3.4490 no 2_655
C4 H9 2.9073 no .
C5 H3 2.7052 no .
C5 H6 3.4356 no 2_655
C5 H7 3.2237 no .
C5 H8 3.2321 no .
C6 H8 3.2312 no .
C6 H9 3.2254 no .
C7 H9 3.2240 no .
C7 H13 3.5062 no .
C8 H6 3.2321 no .
C8 H12 3.5385 no .
C9 H3 3.4650 no .
C9 H6 3.2258 no .
C9 H6 3.3082 no 2_655
C9 H7 3.2227 no .
C10 H3 3.0854 no .
C10 H12 3.1958 no .
C10 H13 3.1854 no .
C11 H3 3.1538 no .
C11 H13 3.2210 no .
C11 H14 3.1792 no .
C12 H8 3.5346 no .
C12 H10 3.1970 no .
C12 H14 3.1864 no .
C13 H7 3.4836 no .
C13 H10 3.1814 no .
C13 H11 3.2213 no .
C14 H11 3.1837 no .
C14 H12 3.1852 no .
H1A H3 2.2191 no .
H1A H11 3.5432 no .
H1B H3 2.3153 no .
H1B H10 3.3203 no .
H1C H3 3.4552 no .
H3 H9 3.5612 no .
H3 H10 2.7331 no .
H3 H11 2.8736 no .
H6 H7 2.5297 no .
H6 H9 3.2358 no 2_655
H6 H14 3.5720 no .
H7 H8 2.5594 no .
H7 H13 3.3887 no .
H8 H9 2.5394 no .
H8 H12 3.4462 no .
H10 H11 2.5096 no .
H10 H14 2.5035 no .
H11 H12 2.5578 no .
H12 H13 2.5599 no .
H13 H14 2.4888 no .
I1 H1C 3.3133 no 6_555
I1 H6 3.3563 no .
I1 H7 3.1567 no 6_545
I1 H8 3.4679 no 6_545
I1 H10 3.2491 no .
I1 H10 3.5273 no 2_555
I1 H12 3.2448 no 4_565
I1 H14 3.5453 no .
I1 H14 3.2473 no 2_555
I2 H7 3.5688 no 6_545
I2 H8 3.5582 no 4_565
I2 H9 3.4439 no 2_655
I2 H12 3.2547 no 4_565
I2 H13 3.2824 no 6_545
I3 H1A 3.2586 no 2_655
I3 H1A 3.3107 no 8_555
I3 H1B 3.2353 no 8_555
I3 H1C 3.4697 no 8_555
I3 H3 3.5912 no 2_655
I3 H8 3.3198 no 4_565
I3 H9 3.5371 no 2_655
I3 H9 3.4676 no 4_565
I3 H11 3.2869 no 2_655
I3 H11 3.4773 no 8_555
I3 H13 3.3332 no 6_545
O1 H6 3.4647 no 6_545
O1 H7 3.2606 no 6_545
O1 H13 3.4695 no 5_545
O1 H14 2.6703 no 5_545
O1 H14 3.0562 no 6_545
C1 H6 3.0287 no 6_545
C1 H7 3.2884 no 6_545
C1 H11 3.2828 no 7_555
C1 H14 3.3666 no 5_545
C2 H7 3.5169 no 6_545
C2 H14 3.5613 no 5_545
C6 H1B 3.1814 no 6_555
C6 H1C 3.4733 no 6_555
C7 H1B 3.1270 no 6_555
C11 H1A 3.4571 no 7_555
C11 H1C 3.5266 no 7_555
C11 H13 3.4917 no 3_565
C12 H1C 3.5850 no 7_555
C14 H12 3.4756 no 3_565
H1A I3 3.2586 no 2_655
H1A I3 3.3107 no 8_454
H1A C11 3.4571 no 7_555
H1A H11 2.6973 no 7_555
H1A H13 3.2549 no 5_545
H1A H14 3.5989 no 5_545
H1B I3 3.2353 no 8_454
H1B C6 3.1814 no 6_545
H1B C7 3.1270 no 6_545
H1B H6 2.6994 no 6_545
H1B H7 2.5826 no 6_545
H1C I1 3.3133 no 6_545
H1C I3 3.4697 no 8_454
H1C C6 3.4733 no 6_545
H1C C11 3.5266 no 7_555
H1C C12 3.5850 no 7_555
H1C H6 2.6579 no 6_545
H1C H11 2.9772 no 7_555
H1C H12 3.1039 no 7_555
H1C H14 3.1700 no 5_545
H3 I3 3.5912 no 2_655
H6 I1 3.3563 no .
H6 O1 3.4647 no 6_555
H6 C1 3.0287 no 6_555
H6 H1B 2.6994 no 6_555
H6 H1C 2.6579 no 6_555
H7 I1 3.1567 no 6_555
H7 I2 3.5688 no 6_555
H7 O1 3.2606 no 6_555
H7 C1 3.2884 no 6_555
H7 C2 3.5169 no 6_555
H7 H1B 2.5826 no 6_555
H8 I1 3.4679 no 6_555
H8 I2 3.5582 no 4_564
H8 I3 3.3198 no 4_564
H9 I2 3.4439 no 2_655
H9 I3 3.5371 no 2_655
H9 I3 3.4676 no 4_564
H10 I1 3.2491 no .
H10 I1 3.5273 no 2_555
H11 I3 3.2869 no 2_655
H11 I3 3.4773 no 8_454
H11 C1 3.2828 no 7_555
H11 H1A 2.6973 no 7_555
H11 H1C 2.9772 no 7_555
H11 H13 3.4921 no 3_565
H12 I1 3.2448 no 4_564
H12 I2 3.2547 no 4_564
H12 C14 3.4756 no 3_565
H12 H1C 3.1039 no 7_555
H13 I2 3.2824 no 6_555
H13 I3 3.3332 no 6_555
H13 O1 3.4695 no 5_455
H13 C11 3.4917 no 3_565
H13 H1A 3.2549 no 5_455
H13 H11 3.4921 no 3_565
H14 I1 3.5453 no .
H14 I1 3.2473 no 2_555
H14 O1 2.6703 no 5_455
H14 O1 3.0562 no 6_555
H14 C1 3.3666 no 5_455
H14 C2 3.5613 no 5_455
H14 H1A 3.5989 no 5_455
H14 H1C 3.1700 no 5_455
H14 H14 3.5718 no 2_555

loop_
_geom_torsion_atom_site_label_1
_geom_torsion_atom_site_label_2
_geom_torsion_atom_site_label_3
_geom_torsion_atom_site_label_4
_geom_torsion
_geom_torsion_publ_flag
_geom_torsion_site_symmetry_1
_geom_torsion_site_symmetry_3
_geom_torsion_site_symmetry_4
C5 Fe1 C6 C5 -0.00(18) no . . .
C5 Fe1 C6 C7 119.1(4) no . . .
C6 Fe1 C5 C4 119.7(5) no . . .
C6 Fe1 C5 C6 -0.0(2) no . . .
C6 Fe1 C5 C9 -119.5(3) no . . .
C5 Fe1 C7 C6 -37.31(19) no . . .
C5 Fe1 C7 C8 81.1(2) no . . .
C7 Fe1 C5 C4 157.0(5) no . . .
C7 Fe1 C5 C6 37.37(19) no . . .
C7 Fe1 C5 C9 -82.1(2) no . . .
C5 Fe1 C8 C7 -80.6(2) no . . .
C5 Fe1 C8 C9 37.44(18) no . . .
C8 Fe1 C5 C4 -158.6(5) no . . .
C8 Fe1 C5 C6 81.7(2) no . . .
C8 Fe1 C5 C9 -37.72(19) no . . .
C5 Fe1 C9 C5 0.00(17) no . . .
C5 Fe1 C9 C8 -118.8(4) no . . .
C9 Fe1 C5 C4 -120.9(5) no . . .
C9 Fe1 C5 C6 119.5(3) no . . .
C9 Fe1 C5 C9 0.00(19) no . . .
C5 Fe1 C10 C11 -105.5(2) no . . .
C5 Fe1 C10 C14 135.42(19) no . . .
C10 Fe1 C5 C4 17.0(5) no . . .
C10 Fe1 C5 C6 -102.7(3) no . . .
C10 Fe1 C5 C9 137.8(2) no . . .
C5 Fe1 C11 C10 95.8(3) no . . .
C5 Fe1 C11 C12 -146.27(19) no . . .
C11 Fe1 C5 C4 -27.1(5) no . . .
C11 Fe1 C5 C6 -146.7(3) no . . .
C11 Fe1 C5 C9 93.8(3) no . . .
C5 Fe1 C12 C11 64.0(6) no . . .
C5 Fe1 C12 C13 -178.8(3) no . . .
C12 Fe1 C5 C4 -68.8(7) no . . .
C12 Fe1 C5 C6 171.5(5) no . . .
C12 Fe1 C5 C9 52.1(5) no . . .
C5 Fe1 C14 C10 -70.7(4) no . . .
C5 Fe1 C14 C13 169.55(18) no . . .
C14 Fe1 C5 C4 58.4(5) no . . .
C14 Fe1 C5 C6 -61.2(4) no . . .
C14 Fe1 C5 C9 179.3(3) no . . .
C6 Fe1 C7 C6 0.0(3) no . . .
C6 Fe1 C7 C8 118.4(4) no . . .
C7 Fe1 C6 C5 -119.1(4) no . . .
C7 Fe1 C6 C7 -0.0(3) no . . .
C6 Fe1 C8 C7 -37.46(18) no . . .
C6 Fe1 C8 C9 80.5(2) no . . .
C8 Fe1 C6 C5 -80.7(3) no . . .
C8 Fe1 C6 C7 38.39(19) no . . .
C6 Fe1 C9 C5 37.08(18) no . . .
C6 Fe1 C9 C8 -81.7(2) no . . .
C9 Fe1 C6 C5 -37.15(18) no . . .
C9 Fe1 C6 C7 81.9(3) no . . .
C6 Fe1 C10 C11 -150.02(19) no . . .
C6 Fe1 C10 C14 90.9(3) no . . .
C10 Fe1 C6 C5 98.2(3) no . . .
C10 Fe1 C6 C7 -142.7(2) no . . .
C6 Fe1 C11 C10 55.4(5) no . . .
C6 Fe1 C11 C12 173.3(3) no . . .
C11 Fe1 C6 C5 62.5(5) no . . .
C11 Fe1 C6 C7 -178.4(3) no . . .
C6 Fe1 C13 C12 172.84(19) no . . .
C6 Fe1 C13 C14 -68.9(4) no . . .
C13 Fe1 C6 C5 179.5(3) no . . .
C13 Fe1 C6 C7 -61.4(4) no . . .
C6 Fe1 C14 C10 -107.6(3) no . . .
C6 Fe1 C14 C13 132.7(3) no . . .
C14 Fe1 C6 C5 140.9(2) no . . .
C14 Fe1 C6 C7 -100.0(3) no . . .
C7 Fe1 C8 C7 -0.00(19) no . . .
C7 Fe1 C8 C9 118.0(4) no . . .
C8 Fe1 C7 C6 -118.4(4) no . . .
C8 Fe1 C7 C8 0.00(19) no . . .
C7 Fe1 C9 C5 80.2(2) no . . .
C7 Fe1 C9 C8 -38.53(19) no . . .
C9 Fe1 C7 C6 -80.5(3) no . . .
C9 Fe1 C7 C8 37.88(18) no . . .
C7 Fe1 C10 C11 169.2(3) no . . .
C7 Fe1 C10 C14 50.2(4) no . . .
C10 Fe1 C7 C6 65.2(4) no . . .
C10 Fe1 C7 C8 -176.4(3) no . . .
C7 Fe1 C12 C11 -179.7(3) no . . .
C7 Fe1 C12 C13 -62.5(5) no . . .
C12 Fe1 C7 C6 174.4(3) no . . .
C12 Fe1 C7 C8 -67.2(4) no . . .
C7 Fe1 C13 C12 136.9(3) no . . .
C7 Fe1 C13 C14 -104.8(3) no . . .
C13 Fe1 C7 C6 137.6(3) no . . .
C13 Fe1 C7 C8 -104.0(3) no . . .
C7 Fe1 C14 C10 -150.5(2) no . . .
C7 Fe1 C14 C13 89.8(3) no . . .
C14 Fe1 C7 C6 96.9(3) no . . .
C14 Fe1 C7 C8 -144.7(2) no . . .
C8 Fe1 C9 C5 118.8(4) no . . .
C8 Fe1 C9 C8 0.0(2) no . . .
C9 Fe1 C8 C7 -118.0(4) no . . .
C9 Fe1 C8 C9 0.0(2) no . . .
C8 Fe1 C11 C10 -177.80(19) no . . .
C8 Fe1 C11 C12 -59.9(4) no . . .
C11 Fe1 C8 C7 170.4(3) no . . .
C11 Fe1 C8 C9 -71.6(4) no . . .
C8 Fe1 C12 C11 140.8(3) no . . .
C8 Fe1 C12 C13 -102.0(3) no . . .
C12 Fe1 C8 C7 134.2(3) no . . .
C12 Fe1 C8 C9 -107.8(3) no . . .
C8 Fe1 C13 C12 93.9(3) no . . .
C8 Fe1 C13 C14 -147.8(3) no . . .
C13 Fe1 C8 C7 91.3(3) no . . .
C13 Fe1 C8 C9 -150.7(3) no . . .
C8 Fe1 C14 C10 172.2(3) no . . .
C8 Fe1 C14 C13 52.5(5) no . . .
C14 Fe1 C8 C7 59.1(4) no . . .
C14 Fe1 C8 C9 177.1(3) no . . .
C9 Fe1 C10 C11 -64.1(4) no . . .
C9 Fe1 C10 C14 176.8(2) no . . .
C10 Fe1 C9 C5 -68.8(4) no . . .
C10 Fe1 C9 C8 172.4(3) no . . .
C9 Fe1 C11 C10 140.2(2) no . . .
C9 Fe1 C11 C12 -101.9(3) no . . .
C11 Fe1 C9 C5 -107.2(3) no . . .
C11 Fe1 C9 C8 134.0(3) no . . .
C9 Fe1 C12 C11 98.0(3) no . . .
C9 Fe1 C12 C13 -144.8(3) no . . .
C12 Fe1 C9 C5 -151.8(3) no . . .
C12 Fe1 C9 C8 89.4(4) no . . .
C9 Fe1 C13 C12 61.7(5) no . . .
C9 Fe1 C13 C14 180.0(3) no . . .
C13 Fe1 C9 C5 169.0(4) no . . .
C13 Fe1 C9 C8 50.3(5) no . . .
C10 Fe1 C11 C10 0.0(2) no . . .
C10 Fe1 C11 C12 117.9(4) no . . .
C11 Fe1 C10 C11 0.0(3) no . . .
C11 Fe1 C10 C14 -119.0(4) no . . .
C10 Fe1 C12 C11 -37.4(3) no . . .
C10 Fe1 C12 C13 79.8(3) no . . .
C12 Fe1 C10 C11 38.5(3) no . . .
C12 Fe1 C10 C14 -80.5(3) no . . .
C10 Fe1 C13 C12 -81.3(3) no . . .
C10 Fe1 C13 C14 37.0(3) no . . .
C13 Fe1 C10 C11 82.7(3) no . . .
C13 Fe1 C10 C14 -36.4(3) no . . .
C10 Fe1 C14 C10 0.0(3) no . . .
C10 Fe1 C14 C13 -119.7(5) no . . .
C14 Fe1 C10 C11 119.0(4) no . . .
C14 Fe1 C10 C14 -0.0(3) no . . .
C11 Fe1 C12 C11 -0.0(3) no . . .
C11 Fe1 C12 C13 117.2(5) no . . .
C12 Fe1 C11 C10 -117.9(5) no . . .
C12 Fe1 C11 C12 -0.0(4) no . . .
C11 Fe1 C13 C12 -38.6(3) no . . .
C11 Fe1 C13 C14 79.7(3) no . . .
C13 Fe1 C11 C10 -79.3(4) no . . .
C13 Fe1 C11 C12 38.6(3) no . . .
C11 Fe1 C14 C10 37.1(3) no . . .
C11 Fe1 C14 C13 -82.7(3) no . . .
C14 Fe1 C11 C10 -37.2(3) no . . .
C14 Fe1 C11 C12 80.7(3) no . . .
C12 Fe1 C13 C12 -0.0(4) no . . .
C12 Fe1 C13 C14 118.3(6) no . . .
C13 Fe1 C12 C11 -117.2(6) no . . .
C13 Fe1 C12 C13 -0.0(3) no . . .
C12 Fe1 C14 C10 81.3(4) no . . .
C12 Fe1 C14 C13 -38.4(3) no . . .
C14 Fe1 C12 C11 -80.3(3) no . . .
C14 Fe1 C12 C13 36.9(3) no . . .
C13 Fe1 C14 C10 119.7(5) no . . .
C13 Fe1 C14 C13 -0.0(4) no . . .
C14 Fe1 C13 C12 -118.3(5) no . . .
C14 Fe1 C13 C14 -0.0(3) no . . .
C1 O1 C2 C2 -176.4(4) no . . 2_655
C1 O1 C2 C3 2.7(6) no . . .
O1 C2 C2 O1 -0.7(6) no . 2_655 2_655
O1 C2 C2 C3 -179.9(4) no . 2_655 2_655
O1 C2 C3 C4 -179.6(4) no . . .
C2 C2 C3 C4 -0.5(7) no 2_655 . .
C3 C2 C2 O1 -179.9(4) no . 2_655 2_655
C3 C2 C2 C3 0.9(7) no . 2_655 2_655
C2 C3 C4 C4 -0.3(7) no . . 2_655
C2 C3 C4 C5 -179.0(4) no . . .
C3 C4 C4 C3 0.7(7) no . 2_655 2_655
C3 C4 C4 C5 179.4(4) no . 2_655 2_655
C3 C4 C5 Fe1 9.2(7) no . . .
C3 C4 C5 C6 103.5(5) no . . .
C3 C4 C5 C9 -85.3(6) no . . .
C4 C4 C5 Fe1 -169.4(4) no 2_655 . .
C4 C4 C5 C6 -75.1(6) no 2_655 . .
C4 C4 C5 C9 96.1(5) no 2_655 . .
C5 C4 C4 C3 179.4(4) no . 2_655 2_655
C5 C4 C4 C5 -1.9(6) no . 2_655 2_655
Fe1 C5 C6 Fe1 0.000(18) no . . .
Fe1 C5 C6 C7 -59.2(3) no . . .
Fe1 C5 C9 Fe1 0.000(17) no . . .
Fe1 C5 C9 C8 60.1(3) no . . .
C4 C5 C6 Fe1 -129.0(4) no . . .
C4 C5 C6 C7 171.8(4) no . . .
C4 C5 C9 Fe1 128.7(4) no . . .
C4 C5 C9 C8 -171.2(4) no . . .
C6 C5 C9 Fe1 -58.8(3) no . . .
C6 C5 C9 C8 1.3(5) no . . .
C9 C5 C6 Fe1 58.4(3) no . . .
C9 C5 C6 C7 -0.8(5) no . . .
Fe1 C6 C7 Fe1 -0.00(2) no . . .
Fe1 C6 C7 C8 -60.4(3) no . . .
C5 C6 C7 Fe1 60.5(3) no . . .
C5 C6 C7 C8 0.0(5) no . . .
Fe1 C7 C8 Fe1 0.000(17) no . . .
Fe1 C7 C8 C9 -60.7(3) no . . .
C6 C7 C8 Fe1 61.5(3) no . . .
C6 C7 C8 C9 0.8(5) no . . .
Fe1 C8 C9 Fe1 0.000(17) no . . .
Fe1 C8 C9 C5 -61.3(3) no . . .
C7 C8 C9 Fe1 60.1(3) no . . .
C7 C8 C9 C5 -1.3(5) no . . .
Fe1 C10 C11 Fe1 0.000(17) no . . .
Fe1 C10 C11 C12 -60.4(3) no . . .
Fe1 C10 C14 Fe1 -0.000(16) no . . .
Fe1 C10 C14 C13 60.6(3) no . . .
C11 C10 C14 Fe1 -60.2(4) no . . .
C11 C10 C14 C13 0.4(6) no . . .
C14 C10 C11 Fe1 60.2(4) no . . .
C14 C10 C11 C12 -0.2(5) no . . .
Fe1 C11 C12 Fe1 0.00(2) no . . .
Fe1 C11 C12 C13 -61.2(4) no . . .
C10 C11 C12 Fe1 61.1(4) no . . .
C10 C11 C12 C13 -0.1(6) no . . .
Fe1 C12 C13 Fe1 0.000(18) no . . .
Fe1 C12 C13 C14 -60.6(4) no . . .
C11 C12 C13 Fe1 60.9(4) no . . .
C11 C12 C13 C14 0.4(7) no . . .
Fe1 C13 C14 Fe1 0.000(17) no . . .
Fe1 C13 C14 C10 -60.3(3) no . . .
C12 C13 C14 Fe1 59.8(5) no . . .
C12 C13 C14 C10 -0.5(6) no . . .
